data_4309049
loop_
_publ_author_name
'Yuan-Zhu Zhang'
'Song Gao'
'Zhe-Ming Wang'
'Gang Su'
'Hao-Ling Sun'
'Feng Pan'

_publ_contact_author_address
;
State Key Lab of Rare Earth Materials Chemistry and Applications &
PKU-HKU Joint Lab on Rare Earth Materials and Bioinorganic Chemistry,
College of Chemistry and Molecular Engineering,
Peking University,
Beijing 100871,
China
;
_publ_contact_author_email gaosong@pku.edu.cn
_publ_contact_author_fax 86-(10)-62751708
_publ_contact_author_name 'Prof. Song Gao'
_publ_contact_author_phone 86-(10)-62756320
_publ_section_title
;
Rational Synthesis and Magnetic Properties of a Family of Low-Dimensional
Heterometallic Cr-Mn Complexes Based on the Versatile Building Block
[Cr(2,2'-bipyridine)(CN)4]-
;
_journal_name_full 'Inorganic Chemistry'
_journal_page_first 4534
_journal_page_last 4545
_journal_paper_doi 10.1021/ic0484194
_journal_volume 44
_journal_year 2005
_chemical_formula_sum 'C24 H22 Cr Mn N11 O3'
_chemical_formula_weight 619.47
_chemical_name_systematic
;
?
;
_space_group_IT_number 2
_symmetry_cell_setting triclinic
_symmetry_space_group_name_Hall '-P 1'
_symmetry_space_group_name_H-M 'P -1'
_atom_sites_solution_hydrogens geom
_atom_sites_solution_primary direct
_atom_sites_solution_secondary difmap
_audit_creation_method SHELXL-97
_cell_angle_alpha 65.18(3)
_cell_angle_beta 79.35(3)
_cell_angle_gamma 73.92(3)
_cell_formula_units_Z 2
_cell_length_a 9.5844(19)
_cell_length_b 11.959(2)
_cell_length_c 13.774(3)
_cell_measurement_reflns_used 7873
_cell_measurement_temperature 293(2)
_cell_measurement_theta_max 26.29
_cell_measurement_theta_min 1.63
_cell_volume 1372.6(6)
_computing_cell_refinement 'Bruker SMART'
_computing_data_collection 'Bruker SMART'
_computing_data_reduction 'Bruker SHELXTL'
_computing_molecular_graphics 'Bruker SHELXTL'
_computing_publication_material 'Bruker SHELXTL'
_computing_structure_refinement 'SHELXL-97 (Sheldrick, 1997)'
_computing_structure_solution 'SHELXS-97 (Sheldrick, 1990)'
_diffrn_ambient_temperature 293(2)
_diffrn_measured_fraction_theta_full 0.987
_diffrn_measured_fraction_theta_max 0.987
_diffrn_measurement_device_type 'CCD area detector'
_diffrn_measurement_method 'phi and omega scans'
_diffrn_radiation_monochromator graphite
_diffrn_radiation_source 'fine-focus sealed tube'
_diffrn_radiation_type MoK\a
_diffrn_radiation_wavelength 0.71073
_diffrn_reflns_av_R_equivalents 0.0582
_diffrn_reflns_av_sigmaI/netI 0.1569
_diffrn_reflns_limit_h_max 8
_diffrn_reflns_limit_h_min -11
_diffrn_reflns_limit_k_max 12
_diffrn_reflns_limit_k_min -14
_diffrn_reflns_limit_l_max 16
_diffrn_reflns_limit_l_min -17
_diffrn_reflns_number 7873
_diffrn_reflns_theta_full 26.29
_diffrn_reflns_theta_max 26.29
_diffrn_reflns_theta_min 1.63
_exptl_absorpt_coefficient_mu 0.904
_exptl_absorpt_correction_T_max 0.8993
_exptl_absorpt_correction_T_min 0.8542
_exptl_absorpt_correction_type empirical
_exptl_absorpt_process_details '(Blessing, 1995, 1997)'
_exptl_crystal_colour yellow
_exptl_crystal_density_diffrn 1.499
_exptl_crystal_density_method 'not measured'
_exptl_crystal_description Block
_exptl_crystal_F_000 632
_exptl_crystal_size_max 0.18
_exptl_crystal_size_mid 0.16
_exptl_crystal_size_min 0.12
_refine_diff_density_max 0.480
_refine_diff_density_min -0.394
_refine_diff_density_rms 0.102
_refine_ls_extinction_method none
_refine_ls_goodness_of_fit_ref 1.008
_refine_ls_hydrogen_treatment mixed
_refine_ls_matrix_type full
_refine_ls_number_parameters 367
_refine_ls_number_reflns 5493
_refine_ls_number_restraints 9
_refine_ls_restrained_S_all 1.058
_refine_ls_R_factor_all 0.1553
_refine_ls_R_factor_gt 0.0643
_refine_ls_shift/su_max 0.000
_refine_ls_shift/su_mean 0.000
_refine_ls_structure_factor_coef Fsqd
_refine_ls_weighting_details 'calc w=1/[\s^2^(Fo^2^)+(0.0606P)^2^+0.0000P] where P=(Fo^2^+2Fc^2^)/3'
_refine_ls_weighting_scheme calc
_refine_ls_wR_factor_gt 0.1182
_refine_ls_wR_factor_ref 0.1663
_reflns_number_gt 2849
_reflns_number_total 5493
_reflns_threshold_expression >2sigma(I)
_cod_data_source_file ic0484194si20041117_040813_1.cif
_cod_data_source_block 6
_cod_depositor_comments
;
The following automatic conversions were performed:
'_symmetry_cell_setting' value 'Triclinic' changed to 'triclinic'
according to '/home/saulius/struct/CIF-dictionaries/cif_core.dic'
dictionary named 'cif_core.dic' version 2.4.1 from 2010-06-29.

Automatic conversion script
Id: cif_fix_enum 1527 2010-12-29 10:47:43Z saulius 
;
_cod_original_cell_volume 1372.7(5)
_cod_database_code 4309049

loop_
_symmetry_equiv_pos_as_xyz
'x, y, z'
'-x, -y, -z'

loop_
_atom_site_label
_atom_site_type_symbol
_atom_site_fract_x
_atom_site_fract_y
_atom_site_fract_z
_atom_site_U_iso_or_equiv
_atom_site_adp_type
_atom_site_occupancy
_atom_site_symmetry_multiplicity
_atom_site_calc_flag
_atom_site_refinement_flags
_atom_site_disorder_assembly
_atom_site_disorder_group
Mn1 Mn 0.04987(10) 0.67553(9) 0.68945(7) 0.0267(3) Uani 1 1 d . . .
Cr1 Cr 0.31834(10) 0.89288(9) 0.31534(8) 0.0256(3) Uani 1 1 d . . .
O1 O 0.1745(5) 0.4766(4) 0.7557(4) 0.0411(12) Uani 1 1 d D . .
O2 O 0.0734(6) 0.2623(5) 0.8721(4) 0.0646(16) Uani 1 1 d D . .
O3 O 0.0470(6) 0.8399(5) 0.9155(5) 0.0708(17) Uani 1 1 d D . .
N1 N 0.0674(8) 0.8584(7) 0.2154(5) 0.068(2) Uani 1 1 d . . .
N2 N 0.0962(6) 1.1331(5) 0.3475(4) 0.0372(14) Uani 1 1 d . . .
N3 N 0.1965(6) 0.7241(5) 0.5457(4) 0.0397(14) Uani 1 1 d . . .
N4 N 0.5375(6) 0.6561(6) 0.2771(5) 0.0467(16) Uani 1 1 d . . .
N5 N 0.4903(5) 0.9154(5) 0.3681(4) 0.0283(12) Uani 1 1 d . . .
N6 N 0.4010(5) 1.0173(5) 0.1758(4) 0.0284(12) Uani 1 1 d . . .
N7 N -0.0894(5) 0.6225(5) 0.6064(4) 0.0318(13) Uani 1 1 d . . .
N8 N -0.1260(5) 0.5974(5) 0.8098(4) 0.0333(13) Uani 1 1 d . . .
N9 N 0.1701(7) 0.7214(6) 0.7784(5) 0.0464(16) Uani 1 1 d . . .
N10 N 0.3002(9) 0.7065(6) 0.7626(5) 0.0518(17) Uani 1 1 d . . .
N11 N 0.4273(8) 0.6919(8) 0.7484(7) 0.088(3) Uani 1 1 d . . .
C1 C 0.1579(7) 0.8702(6) 0.2496(5) 0.0337(16) Uani 1 1 d . . .
C2 C 0.1747(7) 1.0470(6) 0.3377(5) 0.0294(15) Uani 1 1 d . . .
C3 C 0.2457(7) 0.7795(6) 0.4637(5) 0.0306(15) Uani 1 1 d . . .
C4 C 0.4581(7) 0.7384(6) 0.2907(5) 0.0293(15) Uani 1 1 d . . .
C5 C 0.5278(7) 0.8638(6) 0.4699(5) 0.0348(16) Uani 1 1 d . . .
H5 H 0.4687 0.8160 0.5237 0.042 Uiso 1 1 calc R . .
C6 C 0.6479(7) 0.8789(6) 0.4971(6) 0.0394(17) Uani 1 1 d . . .
H6 H 0.6687 0.8439 0.5685 0.047 Uiso 1 1 calc R . .
C7 C 0.7393(8) 0.9464(7) 0.4183(6) 0.049(2) Uani 1 1 d . . .
H7 H 0.8237 0.9559 0.4353 0.058 Uiso 1 1 calc R . .
C8 C 0.7023(7) 0.9996(7) 0.3136(6) 0.0458(19) Uani 1 1 d . . .
H8 H 0.7621 1.0456 0.2590 0.055 Uiso 1 1 calc R . .
C9 C 0.5786(7) 0.9847(6) 0.2901(5) 0.0331(16) Uani 1 1 d . . .
C10 C 0.5254(7) 1.0418(6) 0.1831(5) 0.0314(15) Uani 1 1 d . . .
C11 C 0.5958(8) 1.1207(7) 0.0937(6) 0.048(2) Uani 1 1 d . . .
H11 H 0.6841 1.1354 0.0985 0.058 Uiso 1 1 calc R . .
C12 C 0.5320(10) 1.1765(7) -0.0020(6) 0.057(2) Uani 1 1 d . . .
H12 H 0.5770 1.2297 -0.0629 0.069 Uiso 1 1 calc R . .
C13 C 0.4056(8) 1.1542(7) -0.0075(5) 0.0465(19) Uani 1 1 d . . .
H13 H 0.3612 1.1932 -0.0717 0.056 Uiso 1 1 calc R . .
C14 C 0.3414(7) 1.0737(6) 0.0817(5) 0.0383(17) Uani 1 1 d . . .
H14 H 0.2539 1.0578 0.0767 0.046 Uiso 1 1 calc R . .
C15 C -0.0768(7) 0.6455(6) 0.5026(6) 0.0416(18) Uani 1 1 d . . .
H15 H -0.0029 0.6844 0.4595 0.050 Uiso 1 1 calc R . .
C16 C -0.1661(8) 0.6154(7) 0.4556(6) 0.052(2) Uani 1 1 d . . .
H16 H -0.1538 0.6347 0.3821 0.062 Uiso 1 1 calc R . .
C17 C -0.2719(9) 0.5576(7) 0.5164(7) 0.057(2) Uani 1 1 d . . .
H17 H -0.3332 0.5351 0.4861 0.068 Uiso 1 1 calc R . .
C18 C -0.2883(8) 0.5321(7) 0.6244(7) 0.054(2) Uani 1 1 d . . .
H18 H -0.3615 0.4927 0.6680 0.064 Uiso 1 1 calc R . .
C19 C -0.1953(7) 0.5652(6) 0.6673(5) 0.0344(16) Uani 1 1 d . . .
C20 C -0.2093(7) 0.5455(6) 0.7818(5) 0.0358(17) Uani 1 1 d . . .
C21 C -0.3016(8) 0.4774(7) 0.8565(7) 0.057(2) Uani 1 1 d . . .
H21 H -0.3581 0.4396 0.8367 0.068 Uiso 1 1 calc R . .
C22 C -0.3103(8) 0.4650(8) 0.9609(7) 0.061(2) Uani 1 1 d . . .
H22 H -0.3713 0.4175 1.0128 0.073 Uiso 1 1 calc R . .
C23 C -0.2302(9) 0.5220(7) 0.9871(6) 0.056(2) Uani 1 1 d . . .
H23 H -0.2369 0.5157 1.0573 0.067 Uiso 1 1 calc R . .
C24 C -0.1393(7) 0.5890(6) 0.9116(5) 0.0450(19) Uani 1 1 d . . .
H24 H -0.0854 0.6298 0.9303 0.054 Uiso 1 1 calc R . .
H5W H 0.0933 0.7807 0.8659 0.038(18) Uiso 1 1 d RD . .
H1W H 0.2820 0.4391 0.7531 0.06(2) Uiso 1 1 d RD . .
H2W H 0.1457 0.4047 0.7987 0.08(3) Uiso 1 1 d RD . .
H4W H 0.0415 0.2198 0.8384 0.06(2) Uiso 1 1 d RD . .
H3W H -0.0004 0.2366 0.9372 0.25(7) Uiso 1 1 d RD . .
H6W H 0.0326 0.8402 0.9803 0.31(10) Uiso 1 1 d RD . .

loop_
_atom_site_aniso_label
_atom_site_aniso_U_11
_atom_site_aniso_U_22
_atom_site_aniso_U_33
_atom_site_aniso_U_23
_atom_site_aniso_U_13
_atom_site_aniso_U_12
Mn1 0.0270(6) 0.0259(6) 0.0243(6) -0.0090(4) 0.0021(4) -0.0054(4)
Cr1 0.0253(6) 0.0243(6) 0.0246(6) -0.0093(5) 0.0015(4) -0.0044(4)
O1 0.035(3) 0.028(3) 0.049(3) -0.011(2) 0.000(2) 0.001(2)
O2 0.077(4) 0.070(4) 0.064(4) -0.027(3) 0.002(3) -0.048(3)
O3 0.071(4) 0.085(5) 0.055(4) -0.031(3) 0.009(3) -0.018(3)
N1 0.058(5) 0.093(6) 0.068(5) -0.033(4) -0.014(4) -0.030(4)
N2 0.037(3) 0.032(3) 0.042(4) -0.016(3) -0.002(3) -0.003(3)
N3 0.041(4) 0.042(4) 0.035(3) -0.014(3) 0.010(3) -0.017(3)
N4 0.044(4) 0.041(4) 0.051(4) -0.023(3) 0.008(3) -0.002(3)
N5 0.025(3) 0.025(3) 0.031(3) -0.008(2) -0.002(2) -0.005(2)
N6 0.029(3) 0.028(3) 0.026(3) -0.010(2) 0.004(2) -0.007(2)
N7 0.028(3) 0.033(3) 0.037(3) -0.018(3) -0.004(3) -0.003(3)
N8 0.030(3) 0.029(3) 0.033(3) -0.009(3) 0.004(3) -0.005(3)
N9 0.039(4) 0.047(4) 0.056(4) -0.021(3) -0.009(3) -0.008(3)
N10 0.069(5) 0.039(4) 0.045(4) -0.011(3) -0.017(4) -0.009(4)
N11 0.048(5) 0.110(7) 0.101(7) -0.045(5) -0.010(4) -0.001(5)
C1 0.033(4) 0.034(4) 0.032(4) -0.014(3) 0.003(3) -0.005(3)
C2 0.030(4) 0.031(4) 0.026(4) -0.008(3) -0.002(3) -0.010(3)
C3 0.029(4) 0.025(4) 0.038(4) -0.014(3) -0.003(3) -0.004(3)
C4 0.031(4) 0.033(4) 0.025(4) -0.012(3) 0.003(3) -0.012(3)
C5 0.037(4) 0.032(4) 0.035(4) -0.015(3) -0.009(3) -0.001(3)
C6 0.037(4) 0.038(4) 0.042(4) -0.019(4) -0.013(3) 0.003(3)
C7 0.041(5) 0.043(5) 0.067(6) -0.025(4) -0.010(4) -0.009(4)
C8 0.037(4) 0.048(5) 0.055(5) -0.019(4) 0.001(4) -0.020(4)
C9 0.032(4) 0.027(4) 0.041(4) -0.016(3) 0.002(3) -0.007(3)
C10 0.037(4) 0.029(4) 0.028(4) -0.010(3) 0.003(3) -0.012(3)
C11 0.055(5) 0.052(5) 0.043(5) -0.011(4) 0.006(4) -0.035(4)
C12 0.083(6) 0.047(5) 0.037(5) -0.006(4) 0.011(4) -0.035(5)
C13 0.062(5) 0.041(5) 0.025(4) -0.002(3) 0.001(4) -0.014(4)
C14 0.035(4) 0.047(4) 0.030(4) -0.014(3) -0.001(3) -0.006(3)
C15 0.040(4) 0.041(4) 0.046(5) -0.026(4) -0.005(3) 0.003(3)
C16 0.059(6) 0.049(5) 0.052(5) -0.034(4) -0.022(4) 0.013(4)
C17 0.060(6) 0.048(5) 0.073(6) -0.029(5) -0.024(5) -0.009(4)
C18 0.054(5) 0.042(5) 0.067(6) -0.018(4) -0.010(4) -0.016(4)
C19 0.032(4) 0.024(4) 0.046(4) -0.011(3) -0.008(3) -0.004(3)
C20 0.029(4) 0.028(4) 0.038(4) -0.001(3) -0.004(3) -0.006(3)
C21 0.048(5) 0.051(5) 0.061(6) -0.006(4) -0.002(4) -0.024(4)
C22 0.039(5) 0.068(6) 0.053(6) -0.005(5) 0.008(4) -0.015(4)
C23 0.057(5) 0.051(5) 0.029(4) 0.003(4) 0.004(4) -0.002(4)
C24 0.048(5) 0.044(5) 0.035(4) -0.011(4) -0.002(4) -0.005(4)

loop_
_atom_type_symbol
_atom_type_description
_atom_type_scat_dispersion_real
_atom_type_scat_dispersion_imag
_atom_type_scat_source
C C 0.0033 0.0016 'International Tables Vol C Tables 4.2.6.8 and 6.1.1.4'
H H 0.0000 0.0000 'International Tables Vol C Tables 4.2.6.8 and 6.1.1.4'
N N 0.0061 0.0033 'International Tables Vol C Tables 4.2.6.8 and 6.1.1.4'
O O 0.0106 0.0060 'International Tables Vol C Tables 4.2.6.8 and 6.1.1.4'
Cr Cr 0.3209 0.6236 'International Tables Vol C Tables 4.2.6.8 and 6.1.1.4'
Mn Mn 0.3368 0.7283 'International Tables Vol C Tables 4.2.6.8 and 6.1.1.4'

loop_
_geom_angle_atom_site_label_1
_geom_angle_atom_site_label_2
_geom_angle_atom_site_label_3
_geom_angle
_geom_angle_site_symmetry_1
_geom_angle_site_symmetry_3
_geom_angle_publ_flag
N9 Mn1 N3 94.3(2) . . ?
N9 Mn1 O1 89.2(2) . . ?
N3 Mn1 O1 92.93(19) . . ?
N9 Mn1 N2 88.0(2) . 2_576 ?
N3 Mn1 N2 97.2(2) . 2_576 ?
O1 Mn1 N2 169.62(18) . 2_576 ?
N9 Mn1 N8 103.4(2) . . ?
N3 Mn1 N8 161.7(2) . . ?
O1 Mn1 N8 83.14(18) . . ?
N2 Mn1 N8 87.80(19) 2_576 . ?
N9 Mn1 N7 175.7(2) . . ?
N3 Mn1 N7 90.0(2) . . ?
O1 Mn1 N7 90.44(18) . . ?
N2 Mn1 N7 91.62(19) 2_576 . ?
N8 Mn1 N7 72.3(2) . . ?
N5 Cr1 C3 94.8(2) . . ?
N5 Cr1 C1 174.6(2) . . ?
C3 Cr1 C1 89.5(3) . . ?
N5 Cr1 N6 78.9(2) . . ?
C3 Cr1 N6 172.8(2) . . ?
C1 Cr1 N6 96.9(2) . . ?
N5 Cr1 C2 94.1(2) . . ?
C3 Cr1 C2 88.7(2) . . ?
C1 Cr1 C2 89.1(2) . . ?
N6 Cr1 C2 88.1(2) . . ?
N5 Cr1 C4 87.3(2) . . ?
C3 Cr1 C4 91.5(2) . . ?
C1 Cr1 C4 89.4(3) . . ?
N6 Cr1 C4 91.8(2) . . ?
C2 Cr1 C4 178.5(3) . . ?
C2 N2 Mn1 161.9(5) . 2_576 ?
C3 N3 Mn1 161.3(6) . . ?
C5 N5 C9 118.0(6) . . ?
C5 N5 Cr1 126.5(4) . . ?
C9 N5 Cr1 115.4(4) . . ?
C10 N6 C14 119.0(5) . . ?
C10 N6 Cr1 115.1(4) . . ?
C14 N6 Cr1 126.0(4) . . ?
C15 N7 C19 117.4(6) . . ?
C15 N7 Mn1 125.6(5) . . ?
C19 N7 Mn1 116.9(4) . . ?
C20 N8 C24 119.5(6) . . ?
C20 N8 Mn1 117.7(4) . . ?
C24 N8 Mn1 122.4(4) . . ?
N10 N9 Mn1 120.5(5) . . ?
N11 N10 N9 179.3(8) . . ?
N1 C1 Cr1 178.3(7) . . ?
N2 C2 Cr1 178.5(6) . . ?
N3 C3 Cr1 174.7(6) . . ?
N4 C4 Cr1 177.9(6) . . ?
N5 C5 C6 122.6(6) . . ?
C5 C6 C7 119.7(7) . . ?
C6 C7 C8 118.3(7) . . ?
C9 C8 C7 120.1(7) . . ?
C8 C9 N5 121.3(6) . . ?
C8 C9 C10 124.7(6) . . ?
N5 C9 C10 114.0(6) . . ?
N6 C10 C11 121.0(6) . . ?
N6 C10 C9 116.1(5) . . ?
C11 C10 C9 122.9(6) . . ?
C12 C11 C10 118.5(7) . . ?
C13 C12 C11 119.9(7) . . ?
C12 C13 C14 119.8(7) . . ?
N6 C14 C13 121.8(7) . . ?
N7 C15 C16 123.6(7) . . ?
C17 C16 C15 119.2(8) . . ?
C16 C17 C18 118.9(8) . . ?
C19 C18 C17 119.4(7) . . ?
N7 C19 C18 121.6(7) . . ?
N7 C19 C20 115.8(6) . . ?
C18 C19 C20 122.6(6) . . ?
N8 C20 C21 120.6(7) . . ?
N8 C20 C19 116.5(6) . . ?
C21 C20 C19 122.9(7) . . ?
C20 C21 C22 119.5(8) . . ?
C23 C22 C21 119.2(7) . . ?
C22 C23 C24 120.2(8) . . ?
N8 C24 C23 120.8(7) . . ?

loop_
_geom_bond_atom_site_label_1
_geom_bond_atom_site_label_2
_geom_bond_distance
_geom_bond_site_symmetry_2
_geom_bond_publ_flag
Mn1 N9 2.136(6) . ?
Mn1 N3 2.166(5) . ?
Mn1 O1 2.220(4) . ?
Mn1 N2 2.229(6) 2_576 ?
Mn1 N8 2.236(5) . ?
Mn1 N7 2.266(5) . ?
Cr1 N5 2.042(5) . ?
Cr1 C3 2.042(7) . ?
Cr1 C1 2.051(7) . ?
Cr1 N6 2.055(5) . ?
Cr1 C2 2.074(7) . ?
Cr1 C4 2.076(7) . ?
N1 C1 1.126(8) . ?
N2 C2 1.139(8) . ?
N2 Mn1 2.229(6) 2_576 ?
N3 C3 1.133(7) . ?
N4 C4 1.127(8) . ?
N5 C5 1.347(7) . ?
N5 C9 1.365(7) . ?
N6 C10 1.334(7) . ?
N6 C14 1.337(7) . ?
N7 C15 1.326(8) . ?
N7 C19 1.338(7) . ?
N8 C20 1.327(8) . ?
N8 C24 1.348(7) . ?
N9 N10 1.201(8) . ?
N10 N11 1.172(9) . ?
C5 C6 1.352(9) . ?
C6 C7 1.380(9) . ?
C7 C8 1.380(9) . ?
C8 C9 1.359(9) . ?
C9 C10 1.463(9) . ?
C10 C11 1.390(8) . ?
C11 C12 1.375(10) . ?
C12 C13 1.332(10) . ?
C13 C14 1.367(9) . ?
C15 C16 1.362(9) . ?
C16 C17 1.341(10) . ?
C17 C18 1.374(10) . ?
C18 C19 1.374(9) . ?
C19 C20 1.478(9) . ?
C20 C21 1.365(9) . ?
C21 C22 1.371(11) . ?
C22 C23 1.335(11) . ?
C23 C24 1.354(9) . ?
